data_4331270
loop_
_publ_author_name
'Yan-Li Gai'
'Ke-Cai Xiong'
'Lian Chen'
'Yang Bu'
'Xing-Jun Li'
'Fei-Long Jiang'
'Mao-Chun Hong'

_publ_section_title
;
 Visible and NIR Photoluminescence Properties of a Series of Novel
 Lanthanide-Organic Coordination Polymers Based on
 Hydroxyquinoline-Carboxylate Ligands
;
_journal_name_full 'Inorganic Chemistry'
_journal_page_first 13128
_journal_page_last 13137
_journal_paper_doi 10.1021/ic301261g
_journal_volume 51
_journal_year 2012
_chemical_formula_sum 'C12 H10 N O9 Sm'
_chemical_formula_weight 462.56
_chemical_name_systematic
; 
 ? 
;
_space_group_IT_number 14
_symmetry_cell_setting monoclinic
_symmetry_space_group_name_Hall '-P 2ybc'
_symmetry_space_group_name_H-M 'P 1 21/c 1'
_atom_sites_solution_hydrogens geom
_atom_sites_solution_primary direct
_atom_sites_solution_secondary difmap
_audit_creation_method SHELXL-97
_cell_angle_alpha 90.00
_cell_angle_beta 104.729(3)
_cell_angle_gamma 90.00
_cell_formula_units_Z 4
_cell_length_a 7.9055(12)
_cell_length_b 11.8535(17)
_cell_length_c 15.099(3)
_cell_measurement_reflns_used 3851
_cell_measurement_temperature 293(2)
_cell_measurement_theta_max 27.4856
_cell_measurement_theta_min 4.1868
_cell_volume 1368.4(4)
_computing_cell_refinement 'CrystalClear (Rigaku Inc., 2008)'
_computing_data_collection 'CrystalClear (Rigaku Inc., 2008)'
_computing_data_reduction 'CrystalClear (Rigaku Inc., 2008)'
_computing_structure_refinement 'SHELXL-97 (Sheldrick, 1997)'
_computing_structure_solution 'SHELXS-97 (Sheldrick, 1990)'
_diffrn_ambient_temperature 293(2)
_diffrn_detector_area_resol_mean 14.6306
_diffrn_measured_fraction_theta_full 0.992
_diffrn_measured_fraction_theta_max 0.992
_diffrn_measurement_device_type Mercury70_(2x2_bin_mode)
_diffrn_measurement_method CCD_Profile_fitting
_diffrn_radiation_monochromator graphite
_diffrn_radiation_source 'fine-focus sealed tube'
_diffrn_radiation_type MoK\a
_diffrn_radiation_wavelength 0.71073
_diffrn_reflns_av_R_equivalents 0.0186
_diffrn_reflns_av_sigmaI/netI 0.0192
_diffrn_reflns_limit_h_max 10
_diffrn_reflns_limit_h_min -10
_diffrn_reflns_limit_k_max 15
_diffrn_reflns_limit_k_min -15
_diffrn_reflns_limit_l_max 19
_diffrn_reflns_limit_l_min -19
_diffrn_reflns_number 9753
_diffrn_reflns_theta_full 27.49
_diffrn_reflns_theta_max 27.49
_diffrn_reflns_theta_min 3.73
_exptl_absorpt_coefficient_mu 4.343
_exptl_absorpt_correction_T_max 0.5620
_exptl_absorpt_correction_T_min 0.4771
_exptl_absorpt_correction_type multi-scan
_exptl_crystal_colour yellow
_exptl_crystal_density_diffrn 2.245
_exptl_crystal_description rhombic
_exptl_crystal_F_000 892
_exptl_crystal_size_max 0.20
_exptl_crystal_size_mid 0.20
_exptl_crystal_size_min 0.15
_refine_diff_density_max 0.715
_refine_diff_density_min -0.663
_refine_diff_density_rms 0.090
_refine_ls_extinction_method none
_refine_ls_goodness_of_fit_ref 1.048
_refine_ls_hydrogen_treatment constr
_refine_ls_matrix_type full
_refine_ls_number_parameters 211
_refine_ls_number_reflns 3121
_refine_ls_number_restraints 0
_refine_ls_restrained_S_all 1.048
_refine_ls_R_factor_all 0.0177
_refine_ls_R_factor_gt 0.0166
_refine_ls_shift/su_max 0.001
_refine_ls_shift/su_mean 0.000
_refine_ls_structure_factor_coef Fsqd
_refine_ls_weighting_details 'calc w=1/[\s^2^(Fo^2^)+(0.0187P)^2^+1.5227P] where P=(Fo^2^+2Fc^2^)/3'
_refine_ls_weighting_scheme calc
_refine_ls_wR_factor_gt 0.0410
_refine_ls_wR_factor_ref 0.0414
_reflns_number_gt 2977
_reflns_number_total 3121
_reflns_threshold_expression >2sigma(I)
_cod_data_source_file ic301261g_si_002_08.cif
_cod_data_source_block complex8_Sm
_cod_database_code 4331270

loop_
_symmetry_equiv_pos_as_xyz
'x, y, z'
'-x, y+1/2, -z+1/2'
'-x, -y, -z'
'x, -y-1/2, z-1/2'

loop_
_atom_site_label
_atom_site_type_symbol
_atom_site_fract_x
_atom_site_fract_y
_atom_site_fract_z
_atom_site_U_iso_or_equiv
_atom_site_adp_type
_atom_site_occupancy
_atom_site_symmetry_multiplicity
_atom_site_calc_flag
_atom_site_refinement_flags
Sm1 Sm 0.480134(13) 0.604562(9) 0.175637(7) 0.01104(5) Uani 1 1 d .
O1 O 0.5090(2) 0.47894(15) 0.30554(11) 0.0245(4) Uani 1 1 d .
O2 O 0.5004(3) 0.40384(13) 0.13783(11) 0.0213(4) Uani 1 1 d .
O3 O 0.5477(2) 0.30312(13) 0.36025(11) 0.0199(3) Uani 1 1 d .
O4 O 0.5288(3) 0.22578(14) 0.19144(12) 0.0259(4) Uani 1 1 d .
O5 O 0.7726(2) 0.62384(16) 0.24662(12) 0.0255(4) Uani 1 1 d .
O6 O 1.0875(2) 0.96723(15) 0.41430(12) 0.0266(4) Uani 1 1 d .
O7 O 1.2693(2) 0.88501(14) 0.53357(12) 0.0220(4) Uani 1 1 d .
O8 O 0.6329(2) 0.61329(14) 0.05468(11) 0.0203(4) Uani 1 1 d .
O9 O 0.1895(2) 0.5708(2) 0.19819(14) 0.0390(5) Uani 1 1 d .
N1 N 1.1842(2) 0.67996(17) 0.46606(13) 0.0189(4) Uani 1 1 d .
H1 H 1.2704 0.6930 0.5127 0.023 Uiso 1 1 calc R
C1 C 0.5250(3) 0.37563(19) 0.29720(16) 0.0153(4) Uani 1 1 d .
C2 C 0.5174(3) 0.32972(19) 0.19985(15) 0.0161(4) Uani 1 1 d .
C3 C 0.9002(3) 0.6415(2) 0.31590(15) 0.0181(4) Uani 1 1 d .
C4 C 1.0058(3) 0.5486(2) 0.36238(15) 0.0175(4) Uani 1 1 d .
C5 C 0.9716(3) 0.4353(2) 0.33382(17) 0.0245(5) Uani 1 1 d .
H5 H 0.8791 0.4189 0.2836 0.029 Uiso 1 1 calc R
C6 C 1.0736(4) 0.3497(2) 0.37945(19) 0.0293(6) Uani 1 1 d .
H6 H 1.0503 0.2755 0.3600 0.035 Uiso 1 1 calc R
C7 C 1.2132(4) 0.3733(2) 0.45550(19) 0.0286(6) Uani 1 1 d .
H7 H 1.2810 0.3144 0.4863 0.034 Uiso 1 1 calc R
C8 C 1.2512(3) 0.4818(2) 0.48503(17) 0.0246(5) Uani 1 1 d .
H8 H 1.3443 0.4967 0.5353 0.030 Uiso 1 1 calc R
C9 C 1.1477(3) 0.5705(2) 0.43827(15) 0.0181(4) Uani 1 1 d .
C10 C 1.0905(3) 0.7673(2) 0.42316(15) 0.0170(4) Uani 1 1 d .
C11 C 0.9500(3) 0.7513(2) 0.34948(16) 0.0197(5) Uani 1 1 d .
H11 H 0.8867 0.8133 0.3212 0.024 Uiso 1 1 calc R
C12 C 1.1522(3) 0.88415(19) 0.45987(16) 0.0163(4) Uani 1 1 d .
H8B H 0.5807 0.6046 0.0001 0.050(12) Uiso 1 1 d R
H8A H 0.7245 0.5715 0.0624 0.066(13) Uiso 1 1 d R
H9A H 0.0927 0.5421 0.1606 0.077(14) Uiso 1 1 d R

loop_
_atom_site_aniso_label
_atom_site_aniso_U_11
_atom_site_aniso_U_22
_atom_site_aniso_U_33
_atom_site_aniso_U_23
_atom_site_aniso_U_13
_atom_site_aniso_U_12
Sm1 0.01574(7) 0.00699(7) 0.00867(7) -0.00024(4) -0.00006(4) -0.00042(4)
O1 0.0473(11) 0.0105(8) 0.0144(8) 0.0004(6) 0.0056(7) 0.0014(7)
O2 0.0424(10) 0.0105(8) 0.0114(8) 0.0006(6) 0.0072(7) -0.0013(7)
O3 0.0347(9) 0.0099(8) 0.0122(7) 0.0024(6) 0.0006(7) -0.0014(7)
O4 0.0526(11) 0.0121(8) 0.0158(8) 0.0028(7) 0.0136(8) 0.0058(8)
O5 0.0191(8) 0.0326(10) 0.0194(9) -0.0039(7) -0.0051(7) -0.0053(7)
O6 0.0256(9) 0.0201(9) 0.0275(9) 0.0059(7) -0.0053(7) -0.0006(7)
O7 0.0244(9) 0.0196(9) 0.0158(8) -0.0020(7) -0.0063(7) -0.0024(7)
O8 0.0235(8) 0.0235(9) 0.0141(8) -0.0010(6) 0.0050(7) 0.0030(7)
O9 0.0233(9) 0.0683(15) 0.0263(10) -0.0081(10) 0.0078(8) -0.0164(10)
N1 0.0200(9) 0.0196(10) 0.0134(9) -0.0016(8) -0.0027(7) -0.0022(8)
C1 0.0188(10) 0.0122(10) 0.0133(10) 0.0007(9) 0.0010(8) -0.0011(8)
C2 0.0224(10) 0.0123(11) 0.0132(10) 0.0011(8) 0.0036(8) -0.0008(8)
C3 0.0154(10) 0.0245(12) 0.0139(10) -0.0021(9) 0.0029(8) -0.0035(9)
C4 0.0183(10) 0.0209(12) 0.0140(10) -0.0021(9) 0.0053(8) -0.0035(9)
C5 0.0260(12) 0.0269(13) 0.0207(12) -0.0080(10) 0.0063(10) -0.0076(11)
C6 0.0413(15) 0.0183(13) 0.0309(14) -0.0095(11) 0.0137(12) -0.0034(11)
C7 0.0384(15) 0.0219(12) 0.0262(13) 0.0006(11) 0.0095(12) 0.0077(11)
C8 0.0281(12) 0.0249(13) 0.0185(12) -0.0021(10) 0.0019(10) 0.0041(10)
C9 0.0211(11) 0.0197(11) 0.0134(10) -0.0027(9) 0.0046(9) -0.0011(9)
C10 0.0181(10) 0.0195(11) 0.0127(10) 0.0001(9) 0.0024(8) -0.0037(9)
C11 0.0191(11) 0.0207(12) 0.0161(11) 0.0021(9) -0.0015(9) -0.0009(9)
C12 0.0149(10) 0.0193(11) 0.0133(10) 0.0001(8) 0.0011(8) -0.0019(8)

loop_
_atom_type_symbol
_atom_type_description
_atom_type_scat_dispersion_real
_atom_type_scat_dispersion_imag
_atom_type_scat_source
C C 0.0033 0.0016 'International Tables Vol C Tables 4.2.6.8 and 6.1.1.4'
H H 0.0000 0.0000 'International Tables Vol C Tables 4.2.6.8 and 6.1.1.4'
N N 0.0061 0.0033 'International Tables Vol C Tables 4.2.6.8 and 6.1.1.4'
O O 0.0106 0.0060 'International Tables Vol C Tables 4.2.6.8 and 6.1.1.4'
Sm Sm -0.1638 3.4418 'International Tables Vol C Tables 4.2.6.8 and 6.1.1.4'

loop_
_geom_angle_atom_site_label_1
_geom_angle_atom_site_label_2
_geom_angle_atom_site_label_3
_geom_angle
_geom_angle_site_symmetry_1
_geom_angle_site_symmetry_3
O5 Sm1 O7 144.30(7) . 4_475
O5 Sm1 O3 91.79(6) . 2_655
O7 Sm1 O3 75.04(5) 4_475 2_655
O5 Sm1 O1 78.89(6) . .
O7 Sm1 O1 131.76(6) 4_475 .
O3 Sm1 O1 139.87(6) 2_655 .
O5 Sm1 O8 73.35(6) . .
O7 Sm1 O8 71.74(6) 4_475 .
O3 Sm1 O8 79.89(6) 2_655 .
O1 Sm1 O8 132.04(6) . .
O5 Sm1 O9 145.31(7) . .
O7 Sm1 O9 70.31(7) 4_475 .
O3 Sm1 O9 98.97(7) 2_655 .
O1 Sm1 O9 71.64(7) . .
O8 Sm1 O9 140.91(6) . .
O5 Sm1 O2 95.00(6) . .
O7 Sm1 O2 84.98(6) 4_475 .
O3 Sm1 O2 153.96(6) 2_655 .
O1 Sm1 O2 66.17(6) . .
O8 Sm1 O2 78.06(6) . .
O9 Sm1 O2 89.59(7) . .
O5 Sm1 O4 78.33(7) . 2_655
O7 Sm1 O4 123.03(6) 4_475 2_655
O3 Sm1 O4 66.26(6) 2_655 2_655
O1 Sm1 O4 73.62(6) . 2_655
O8 Sm1 O4 134.67(6) . 2_655
O9 Sm1 O4 76.17(7) . 2_655
O2 Sm1 O4 139.77(6) . 2_655
C1 O1 Sm1 120.97(15) . .
C2 O2 Sm1 120.02(14) . .
C1 O3 Sm1 120.53(14) . 2_645
C2 O4 Sm1 118.22(14) . 2_645
C3 O5 Sm1 153.21(16) . .
C12 O7 Sm1 176.47(17) . 4_676
Sm1 O8 H8B 121.6 . .
Sm1 O8 H8A 115.8 . .
H8B O8 H8A 104.5 . .
Sm1 O9 H9A 131.0 . .
C10 N1 C9 122.4(2) . .
C10 N1 H1 118.8 . .
C9 N1 H1 118.8 . .
O1 C1 O3 126.5(2) . .
O1 C1 C2 117.5(2) . .
O3 C1 C2 116.1(2) . .
O4 C2 O2 127.5(2) . .
O4 C2 C1 117.2(2) . .
O2 C2 C1 115.3(2) . .
O5 C3 C11 122.4(2) . .
O5 C3 C4 120.7(2) . .
C11 C3 C4 116.8(2) . .
C9 C4 C5 118.3(2) . .
C9 C4 C3 119.6(2) . .
C5 C4 C3 122.1(2) . .
C6 C5 C4 120.5(2) . .
C6 C5 H5 119.7 . .
C4 C5 H5 119.7 . .
C5 C6 C7 120.3(2) . .
C5 C6 H6 119.9 . .
C7 C6 H6 119.9 . .
C8 C7 C6 121.0(3) . .
C8 C7 H7 119.5 . .
C6 C7 H7 119.5 . .
C7 C8 C9 119.1(2) . .
C7 C8 H8 120.4 . .
C9 C8 H8 120.4 . .
N1 C9 C8 120.2(2) . .
N1 C9 C4 119.1(2) . .
C8 C9 C4 120.8(2) . .
N1 C10 C11 121.3(2) . .
N1 C10 C12 116.06(19) . .
C11 C10 C12 122.7(2) . .
C10 C11 C3 120.8(2) . .
C10 C11 H11 119.6 . .
C3 C11 H11 119.6 . .
O6 C12 O7 126.6(2) . .
O6 C12 C10 118.2(2) . .
O7 C12 C10 115.2(2) . .

loop_
_geom_bond_atom_site_label_1
_geom_bond_atom_site_label_2
_geom_bond_distance
_geom_bond_site_symmetry_2
Sm1 O5 2.2991(17) .
Sm1 O7 2.3615(17) 4_475
Sm1 O3 2.4126(16) 2_655
Sm1 O1 2.4267(17) .
Sm1 O8 2.4346(17) .
Sm1 O9 2.4400(19) .
Sm1 O2 2.4614(16) .
Sm1 O4 2.4839(17) 2_655
O1 C1 1.241(3) .
O2 C2 1.266(3) .
O3 C1 1.261(3) .
O3 Sm1 2.4126(16) 2_645
O4 C2 1.244(3) .
O4 Sm1 2.4839(17) 2_645
O5 C3 1.273(3) .
O6 C12 1.235(3) .
O7 C12 1.254(3) .
O7 Sm1 2.3615(17) 4_676
O8 H8B 0.8296 .
O8 H8A 0.8606 .
O9 H9A 0.8959 .
N1 C10 1.341(3) .
N1 C9 1.371(3) .
N1 H1 0.8600 .
C1 C2 1.554(3) .
C3 C11 1.415(3) .
C3 C4 1.451(3) .
C4 C9 1.409(3) .
C4 C5 1.416(3) .
C5 C6 1.368(4) .
C5 H5 0.9300 .
C6 C7 1.404(4) .
C6 H6 0.9300 .
C7 C8 1.369(4) .
C7 H7 0.9300 .
C8 C9 1.407(3) .
C8 H8 0.9300 .
C10 C11 1.371(3) .
C10 C12 1.525(3) .
C11 H11 0.9300 .

loop_
_geom_hbond_atom_site_label_D
_geom_hbond_atom_site_label_H
_geom_hbond_atom_site_label_A
_geom_hbond_distance_DH
_geom_hbond_distance_HA
_geom_hbond_distance_DA
_geom_hbond_angle_DHA
_geom_hbond_site_symmetry_A
O8 H8A O6 0.86 1.90 2.752(2) 173.4 2_745
O8 H8B O2 0.83 2.02 2.836(2) 168.1 3_665
O9 H9A O6 0.90 1.81 2.701(3) 172.7 2_645
